data_2208210
loop_
_publ_author_name
'Xiao, Li-Jun'
'Wang, Da-Qi'

_publ_section_title
;
 <i>N</i>,<i>N</i>'-Bis(4-dimethylaminobenzylidene)ethane-1,2-diamine
;
_journal_coeditor_code WW6466
_journal_issue 2
_journal_name_full 'Acta Crystallographica Section E'
_journal_page_first o724
_journal_page_last o725
_journal_paper_doi 10.1107/S1600536806002091
_journal_volume 62
_journal_year 2006
_chemical_formula_iupac 'C20 H26 N4'
_chemical_formula_moiety 'C20 H26 N4'
_chemical_formula_sum 'C20 H26 N4'
_chemical_formula_weight 322.44
_chemical_name_systematic
;
N,N'-Bis-(4-dimethylaminobenzylidene)ethane-1,2-diamine
;
_space_group_IT_number 15
_symmetry_cell_setting monoclinic
_symmetry_space_group_name_Hall '-C 2yc'
_symmetry_space_group_name_H-M 'C 1 2/c 1'
_atom_sites_solution_hydrogens geom
_atom_sites_solution_primary direct
_atom_sites_solution_secondary difmap
_audit_creation_method SHELXL-97
_cell_angle_alpha 90.00
_cell_angle_beta 114.872(10)
_cell_angle_gamma 90.00
_cell_formula_units_Z 4
_cell_length_a 24.218(16)
_cell_length_b 6.534(4)
_cell_length_c 12.433(8)
_cell_measurement_reflns_used 1166
_cell_measurement_temperature 298(2)
_cell_measurement_theta_max 25.611
_cell_measurement_theta_min 3.253
_cell_volume 1785(2)
_computing_cell_refinement SMART
_computing_data_collection 'SMART (Siemens, 1996)'
_computing_data_reduction 'SAINT (Siemens, 1996)'
_computing_molecular_graphics 'SHELXTL (Sheldrick, 1997b)'
_computing_publication_material SHELXTL
_computing_structure_refinement 'SHELXL97 (Sheldrick, 1997a)'
_computing_structure_solution 'SHELXS97 (Sheldrick, 1997a)'
_diffrn_ambient_temperature 298(2)
_diffrn_measured_fraction_theta_full 0.999
_diffrn_measured_fraction_theta_max 0.999
_diffrn_measurement_device_type 'Siemens SMART CCD area-detector'
_diffrn_measurement_method '\f and \w'
_diffrn_radiation_monochromator graphite
_diffrn_radiation_source 'fine-focus sealed tube'
_diffrn_radiation_type MoK\a
_diffrn_radiation_wavelength 0.71073
_diffrn_reflns_av_R_equivalents 0.0302
_diffrn_reflns_av_sigmaI/netI 0.0329
_diffrn_reflns_limit_h_max 28
_diffrn_reflns_limit_h_min -20
_diffrn_reflns_limit_k_max 7
_diffrn_reflns_limit_k_min -7
_diffrn_reflns_limit_l_max 14
_diffrn_reflns_limit_l_min -14
_diffrn_reflns_number 4438
_diffrn_reflns_theta_full 25.01
_diffrn_reflns_theta_max 25.01
_diffrn_reflns_theta_min 1.85
_diffrn_standards_decay_% 0
_diffrn_standards_interval_count 0
_diffrn_standards_interval_time 0
_diffrn_standards_number 0
_exptl_absorpt_coefficient_mu 0.073
_exptl_absorpt_correction_T_max 0.9942
_exptl_absorpt_correction_T_min 0.9736
_exptl_absorpt_correction_type multi-scan
_exptl_absorpt_process_details '(SADABS; Sheldrick, 1996)'
_exptl_crystal_colour yellow
_exptl_crystal_density_diffrn 1.200
_exptl_crystal_density_method 'not measured'
_exptl_crystal_description block
_exptl_crystal_F_000 696
_exptl_crystal_size_max 0.37
_exptl_crystal_size_mid 0.13
_exptl_crystal_size_min 0.08
_refine_diff_density_max 0.155
_refine_diff_density_min -0.118
_refine_ls_extinction_method none
_refine_ls_goodness_of_fit_ref 1.025
_refine_ls_hydrogen_treatment refall
_refine_ls_matrix_type full
_refine_ls_number_parameters 161
_refine_ls_number_reflns 1577
_refine_ls_number_restraints 0
_refine_ls_restrained_S_all 1.025
_refine_ls_R_factor_all 0.0796
_refine_ls_R_factor_gt 0.0413
_refine_ls_shift/su_max 0.000
_refine_ls_shift/su_mean 0.000
_refine_ls_structure_factor_coef Fsqd
_refine_ls_weighting_details 'calc w=1/[\s^2^(Fo^2^)+(0.0566P)^2^+0.44P] where P=(Fo^2^+2Fc^2^)/3'
_refine_ls_weighting_scheme calc
_refine_ls_wR_factor_gt 0.1006
_refine_ls_wR_factor_ref 0.1216
_reflns_number_gt 990
_reflns_number_total 1577
_reflns_threshold_expression I>2\s(I)
_cod_data_source_file ww6466.cif
_cod_data_source_block I
_cod_depositor_comments
;
The following automatic conversions were performed:
'_symmetry_cell_setting' value 'Monoclinic' changed to 'monoclinic'
according to '/home/saulius/struct/CIF-dictionaries/cif_core.dic'
dictionary named 'cif_core.dic' version 2.4.1 from 2010-06-29.

Automatic conversion script
Id: cif_fix_enum 1527 2010-12-29 10:47:43Z saulius 

The following automatic conversions were performed:

'_symmetry_cell_setting' value 'Monoclinic' changed to 'monoclinic'
according to /home/saulius/struct/CIF-dictionaries/cif_core.dic
dictionary named 'cif_core.dic' version 2.4.1 from 2010-06-29.

Automatic conversion script
Id: cif_fix_values 1715 2011-07-08 13:25:40Z adriana 
;
_cod_original_sg_symbol_H-M 'C 2/c'
_cod_database_code 2208210
_cod_database_fobs_code 2208210

loop_
_symmetry_equiv_pos_as_xyz
'x, y, z'
'-x, y, -z+1/2'
'x+1/2, y+1/2, z'
'-x+1/2, y+1/2, -z+1/2'
'-x, -y, -z'
'x, -y, z-1/2'
'-x+1/2, -y+1/2, -z'
'x+1/2, -y+1/2, z-1/2'

loop_
_atom_site_label
_atom_site_fract_x
_atom_site_fract_y
_atom_site_fract_z
_atom_site_U_iso_or_equiv
_atom_site_adp_type
_atom_site_calc_flag
_atom_site_occupancy
_atom_site_type_symbol
N1 0.05758(7) 0.8538(2) -0.14309(14) 0.0502(5) Uani d 1 N
N2 0.18555(8) 0.0346(3) 0.15211(14) 0.0605(5) Uani d 1 N
C1 0.01776(10) 1.0309(3) -0.18347(18) 0.0543(6) Uani d 1 C
C2 0.05488(9) 0.7530(3) -0.05926(18) 0.0484(5) Uani d 1 C
C3 0.08989(8) 0.5700(3) -0.00622(15) 0.0440(5) Uani d 1 C
C4 0.12933(9) 0.4780(3) -0.04573(17) 0.0465(5) Uani d 1 C
C5 0.16079(9) 0.3035(3) 0.00564(16) 0.0474(5) Uani d 1 C
C6 0.15395(8) 0.2095(3) 0.10061(15) 0.0448(5) Uani d 1 C
C7 0.11448(9) 0.3015(3) 0.14076(17) 0.0505(6) Uani d 1 C
C8 0.08364(10) 0.4766(3) 0.08861(17) 0.0510(6) Uani d 1 C
C9 0.17686(16) -0.0637(5) 0.2473(2) 0.0699(7) Uani d 1 C
C10 0.22099(14) -0.0705(4) 0.1026(3) 0.0693(7) Uani d 1 C
H1 -0.0111(9) 1.036(3) -0.1457(17) 0.057(6) Uiso d 1 H
H2 0.0454(9) 1.160(3) -0.1604(16) 0.061(6) Uiso d 1 H
H3 0.0284(9) 0.795(3) -0.0251(16) 0.053(6) Uiso d 1 H
H4 0.1341(8) 0.539(3) -0.1110(16) 0.047(5) Uiso d 1 H
H5 0.1877(9) 0.248(3) -0.0255(16) 0.055(6) Uiso d 1 H
H6 0.1056(8) 0.246(3) 0.2029(17) 0.058(6) Uiso d 1 H
H7 0.0564(10) 0.543(3) 0.1181(17) 0.067(6) Uiso d 1 H
H8 0.1808(13) 0.028(4) 0.308(3) 0.115(11) Uiso d 1 H
H9 0.1380(16) -0.117(5) 0.223(3) 0.130(13) Uiso d 1 H
H10 0.2003(15) -0.181(5) 0.270(3) 0.128(12) Uiso d 1 H
H11 0.2536(15) 0.011(5) 0.099(3) 0.133(12) Uiso d 1 H
H12 0.1973(13) -0.118(4) 0.017(3) 0.118(10) Uiso d 1 H
H13 0.2361(13) -0.194(5) 0.142(3) 0.111(10) Uiso d 1 H

loop_
_atom_site_aniso_label
_atom_site_aniso_U_11
_atom_site_aniso_U_22
_atom_site_aniso_U_33
_atom_site_aniso_U_12
_atom_site_aniso_U_13
_atom_site_aniso_U_23
N1 0.0497(10) 0.0518(10) 0.0461(10) 0.0023(8) 0.0172(8) -0.0007(8)
N2 0.0668(12) 0.0659(12) 0.0489(11) 0.0128(10) 0.0244(10) 0.0147(9)
C1 0.0516(14) 0.0476(12) 0.0564(12) 0.0025(11) 0.0157(11) -0.0051(10)
C2 0.0458(12) 0.0522(12) 0.0474(12) -0.0038(10) 0.0198(10) -0.0091(10)
C3 0.0437(11) 0.0498(11) 0.0383(10) -0.0062(9) 0.0170(9) -0.0057(9)
C4 0.0501(12) 0.0533(12) 0.0376(11) -0.0032(10) 0.0200(10) 0.0021(9)
C5 0.0468(12) 0.0553(12) 0.0414(11) 0.0010(10) 0.0200(10) -0.0002(9)
C6 0.0433(11) 0.0526(12) 0.0328(10) -0.0048(10) 0.0103(9) -0.0023(9)
C7 0.0548(13) 0.0608(13) 0.0387(11) -0.0067(11) 0.0224(10) 0.0002(10)
C8 0.0517(13) 0.0591(13) 0.0482(12) -0.0031(11) 0.0267(11) -0.0053(10)
C9 0.081(2) 0.0689(17) 0.0575(16) -0.0014(16) 0.0268(15) 0.0171(14)
C10 0.0749(18) 0.0611(15) 0.0756(19) 0.0136(15) 0.0355(16) 0.0088(14)

loop_
_atom_type_symbol
_atom_type_description
_atom_type_scat_dispersion_real
_atom_type_scat_dispersion_imag
_atom_type_scat_source
C C 0.0033 0.0016 'International Tables Vol C Tables 4.2.6.8 and 6.1.1.4'
H H 0.0000 0.0000 'International Tables Vol C Tables 4.2.6.8 and 6.1.1.4'
N N 0.0061 0.0033 'International Tables Vol C Tables 4.2.6.8 and 6.1.1.4'

loop_
_geom_angle_atom_site_label_1
_geom_angle_atom_site_label_2
_geom_angle_atom_site_label_3
_geom_angle_site_symmetry_1
_geom_angle_site_symmetry_3
_geom_angle
_geom_angle_publ_flag
C2 N1 C1 . . 116.41(18) y
C6 N2 C10 . . 121.17(18) y
C6 N2 C9 . . 120.6(2) y
C10 N2 C9 . . 117.6(2) y
N1 C1 C1 . 2_554 111.59(15) ?
N1 C1 H1 . . 111.0(11) ?
C1 C1 H1 2_554 . 109.1(11) ?
N1 C1 H2 . . 107.0(11) ?
C1 C1 H2 2_554 . 107.9(10) ?
H1 C1 H2 . . 110.1(15) ?
N1 C2 C3 . . 125.7(2) y
N1 C2 H3 . . 120.1(11) y
C3 C2 H3 . . 114.2(11) ?
C4 C3 C8 . . 116.65(19) ?
C4 C3 C2 . . 123.71(18) ?
C8 C3 C2 . . 119.64(18) ?
C5 C4 C3 . . 121.86(18) ?
C5 C4 H4 . . 120.0(11) ?
C3 C4 H4 . . 118.1(11) ?
C4 C5 C6 . . 121.17(19) ?
C4 C5 H5 . . 117.7(11) ?
C6 C5 H5 . . 121.1(11) ?
N2 C6 C7 . . 121.69(18) ?
N2 C6 C5 . . 121.13(18) ?
C7 C6 C5 . . 117.17(19) ?
C8 C7 C6 . . 120.80(19) ?
C8 C7 H6 . . 115.8(11) ?
C6 C7 H6 . . 123.3(11) ?
C7 C8 C3 . . 122.34(19) ?
C7 C8 H7 . . 120.7(11) ?
C3 C8 H7 . . 117.0(11) ?
N2 C9 H8 . . 112.1(17) ?
N2 C9 H9 . . 112.4(19) ?
H8 C9 H9 . . 104(3) ?
N2 C9 H10 . . 109(2) ?
H8 C9 H10 . . 116(3) ?
H9 C9 H10 . . 101(3) ?
N2 C10 H11 . . 114.1(18) ?
N2 C10 H12 . . 114.9(16) ?
H11 C10 H12 . . 103(2) ?
N2 C10 H13 . . 111.0(17) ?
H11 C10 H13 . . 111(2) ?
H12 C10 H13 . . 102(2) ?

loop_
_geom_bond_atom_site_label_1
_geom_bond_atom_site_label_2
_geom_bond_site_symmetry_2
_geom_bond_distance
_geom_bond_publ_flag
N1 C2 . 1.258(2) y
N1 C1 . 1.454(3) y
N2 C6 . 1.375(3) y
N2 C10 . 1.426(3) y
N2 C9 . 1.438(3) y
C1 C1 2_554 1.510(4) ?
C1 H1 . 0.99(2) ?
C1 H2 . 1.04(2) ?
C2 C3 . 1.454(3) ?
C2 H3 . 0.95(2) ?
C3 C4 . 1.382(3) ?
C3 C8 . 1.391(3) ?
C4 C5 . 1.371(3) ?
C4 H4 . 0.953(18) ?
C5 C6 . 1.401(3) ?
C5 H5 . 0.959(19) ?
C6 C7 . 1.388(3) ?
C7 C8 . 1.371(3) ?
C7 H6 . 0.958(19) ?
C8 H7 . 0.98(2) ?
C9 H8 . 0.94(3) ?
C9 H9 . 0.93(3) ?
C9 H10 . 0.92(3) ?
C10 H11 . 0.97(3) ?
C10 H12 . 1.02(3) ?
C10 H13 . 0.94(3) ?
